data_7025421
loop_
_publ_author_name
'L\'opez-G\'omez, Mar\'ia J'
'Connelly, Neil G.'
'Haddow, Mairi F.'
'Hamilton, Alex'
'Orpen, A. Guy'

_publ_section_title
;
 Fluxional rhodium scorpionate complexes of the
 hydrotris(methimazolyl)borate (Tm) ligand and their static boratrane
 derivatives.
;
_journal_issue 22
_journal_name_full 'Dalton transactions (Cambridge, England : 2003)'
_journal_page_first 5221
_journal_page_last 5230
_journal_paper_doi 10.1039/c000651c
_journal_volume 39
_journal_year 2010
_chemical_formula_moiety 'C20 H28 B N6 Rh S3, C H2 Cl2'
_chemical_formula_sum 'C21 H30 B Cl2 N6 Rh S3'
_chemical_formula_weight 647.31
_chemical_name_systematic
;
?
;
_space_group_IT_number 2
_symmetry_cell_setting triclinic
_symmetry_space_group_name_Hall '-P 1'
_symmetry_space_group_name_H-M 'P -1'
_atom_sites_solution_hydrogens geom
_atom_sites_solution_primary direct
_atom_sites_solution_secondary difmap
_audit_creation_method SHELXL-97
_cell_angle_alpha 102.325(10)
_cell_angle_beta 90.215(10)
_cell_angle_gamma 107.157(10)
_cell_formula_units_Z 4
_cell_length_a 8.750(2)
_cell_length_b 14.571(4)
_cell_length_c 22.091(6)
_cell_measurement_reflns_used 7247
_cell_measurement_temperature 173(2)
_cell_measurement_theta_max 29.985
_cell_volume 2622.4(12)
_computing_cell_refinement 'Apex II (Bruker-AXS, 2007)'
_computing_data_collection 'Apex II (Bruker-AXS, 2007)'
_computing_data_reduction
;
SAINT v7.34A (Bruker-AXS, 2007) & XPREP v2005/4 (Bruker-AXS, 2005)
;
_computing_molecular_graphics 'Bruker SHELXTL'
_computing_publication_material 'Bruker SHELXTL'
_computing_structure_refinement 'SHELXL-97 (Sheldrick, 1997)'
_computing_structure_solution 'SHELXS-97 (Sheldrick, 1990)'
_diffrn_ambient_temperature 173(2)
_diffrn_detector_area_resol_mean 8.366
_diffrn_measured_fraction_theta_full 0.996
_diffrn_measured_fraction_theta_max 0.996
_diffrn_measurement_device_type 'Bruker-AXS Kappa'
_diffrn_measurement_method '\w & \f scans'
_diffrn_radiation_monochromator graphite
_diffrn_radiation_source 'fine-focus sealed tube'
_diffrn_radiation_type MoK\a
_diffrn_radiation_wavelength 0.71073
_diffrn_reflns_av_R_equivalents 0.0644
_diffrn_reflns_av_sigmaI/netI 0.0678
_diffrn_reflns_limit_h_max 11
_diffrn_reflns_limit_h_min -11
_diffrn_reflns_limit_k_max 18
_diffrn_reflns_limit_k_min -18
_diffrn_reflns_limit_l_max 28
_diffrn_reflns_limit_l_min -28
_diffrn_reflns_number 48121
_diffrn_reflns_theta_full 27.49
_diffrn_reflns_theta_max 27.49
_diffrn_reflns_theta_min 0.95
_exptl_absorpt_coefficient_mu 1.118
_exptl_absorpt_correction_T_max 0.914
_exptl_absorpt_correction_T_min 0.786
_exptl_absorpt_correction_type multi-scan
_exptl_absorpt_process_details 'SADABS - Bruker 2007'
_exptl_crystal_colour yellow
_exptl_crystal_density_diffrn 1.640
_exptl_crystal_density_method 'not measured'
_exptl_crystal_description rod
_exptl_crystal_F_000 1320
_exptl_crystal_size_max 0.21
_exptl_crystal_size_mid 0.1
_exptl_crystal_size_min 0.08
_refine_diff_density_max 1.631
_refine_diff_density_min -1.620
_refine_diff_density_rms 0.297
_refine_ls_extinction_method none
_refine_ls_goodness_of_fit_ref 1.132
_refine_ls_hydrogen_treatment constr
_refine_ls_matrix_type full
_refine_ls_number_parameters 761
_refine_ls_number_reflns 11979
_refine_ls_number_restraints 238
_refine_ls_restrained_S_all 1.122
_refine_ls_R_factor_all 0.0825
_refine_ls_R_factor_gt 0.0484
_refine_ls_shift/su_max 0.001
_refine_ls_shift/su_mean 0.000
_refine_ls_structure_factor_coef Fsqd
_refine_ls_weighting_details 'calc w=1/[\s^2^(Fo^2^)+(0.0887P)^2^+1.2976P] where P=(Fo^2^+2Fc^2^)/3'
_refine_ls_weighting_scheme calc
_refine_ls_wR_factor_gt 0.1268
_refine_ls_wR_factor_ref 0.1691
_reflns_number_gt 8531
_reflns_number_total 11979
_reflns_threshold_expression >2sigma(I)
_cod_data_source_file c000651c.txt
_cod_data_source_block 1
_cod_original_sg_symbol_H-M P-1
_cod_database_code 7025421

loop_
_symmetry_equiv_pos_as_xyz
'x, y, z'
'-x, -y, -z'

loop_
_atom_site_label
_atom_site_type_symbol
_atom_site_fract_x
_atom_site_fract_y
_atom_site_fract_z
_atom_site_U_iso_or_equiv
_atom_site_adp_type
_atom_site_occupancy
_atom_site_symmetry_multiplicity
_atom_site_calc_flag
_atom_site_refinement_flags
_atom_site_disorder_assembly
_atom_site_disorder_group
Rh1 Rh -0.02581(4) 0.22334(3) 0.484791(17) 0.01833(11) Uani 1 1 d . . .
S1 S 0.02769(15) 0.39791(9) 0.53080(6) 0.0239(3) Uani 1 1 d . A .
B1A B 0.2359(7) 0.2846(4) 0.5895(3) 0.0258(14) Uani 0.57(3) 1 d P A 1
H1A H 0.1380 0.2362 0.5651 0.031 Uiso 0.57(3) 1 calc PR A 1
B1B B 0.2359(7) 0.2846(4) 0.5895(3) 0.0258(14) Uani 0.43(3) 1 d P A 2
H1B H 0.1442 0.2412 0.5596 0.031 Uiso 0.43(3) 1 calc PR A 2
N1 N 0.1919(5) 0.3726(3) 0.6289(2) 0.0260(10) Uani 1 1 d . . .
N2 N 0.1156(6) 0.5052(3) 0.6482(2) 0.0328(11) Uani 1 1 d . . .
C2 C 0.1111(6) 0.4233(3) 0.6042(2) 0.0244(11) Uani 1 1 d . A .
C3 C 0.2482(7) 0.4241(4) 0.6889(3) 0.0364(15) Uani 1 1 d . A .
H3 H 0.3090 0.4050 0.7169 0.044 Uiso 1 1 calc R . .
C4 C 0.2016(8) 0.5062(4) 0.7006(3) 0.0407(16) Uani 1 1 d . A .
H4 H 0.2242 0.5555 0.7381 0.049 Uiso 1 1 calc R . .
C5 C 0.0461(8) 0.5814(4) 0.6387(3) 0.0428(16) Uani 1 1 d . A .
H5A H 0.0819 0.6016 0.6002 0.064 Uiso 1 1 calc R . .
H5B H 0.0811 0.6385 0.6738 0.064 Uiso 1 1 calc R . .
H5C H -0.0711 0.5552 0.6356 0.064 Uiso 1 1 calc R . .
S2A S 0.1994(15) 0.2358(9) 0.4297(5) 0.0279(16) Uani 0.57(3) 1 d PU A 1
S3A S 0.0439(12) 0.1793(5) 0.6908(3) 0.0245(12) Uani 0.57(3) 1 d PU A 1
N3A N 0.3733(18) 0.3210(13) 0.5422(7) 0.013(2) Uani 0.57(3) 1 d PU A 1
N4A N 0.4908(18) 0.3693(12) 0.4642(7) 0.019(2) Uani 0.57(3) 1 d PU A 1
N5A N 0.3161(18) 0.2311(18) 0.6292(10) 0.015(3) Uani 0.57(3) 1 d PU A 1
N6A N 0.327(2) 0.1375(10) 0.6915(6) 0.021(3) Uani 0.57(3) 1 d PU A 1
C6A C 0.354(2) 0.3096(16) 0.4805(8) 0.017(2) Uani 0.57(3) 1 d PU A 1
C7A C 0.519(2) 0.3926(15) 0.5638(8) 0.018(3) Uani 0.57(3) 1 d PU A 1
H7A H 0.5582 0.4177 0.6061 0.022 Uiso 0.57(3) 1 calc PR A 1
C8A C 0.593(2) 0.4197(13) 0.5158(8) 0.019(3) Uani 0.57(3) 1 d PU A 1
H8A H 0.6973 0.4650 0.5167 0.023 Uiso 0.57(3) 1 calc PR A 1
C9A C 0.519(3) 0.3728(12) 0.3981(7) 0.040(4) Uani 0.57(3) 1 d PU A 1
H9A1 H 0.5605 0.3189 0.3788 0.060 Uiso 0.57(3) 1 calc PR A 1
H9A2 H 0.5967 0.4360 0.3963 0.060 Uiso 0.57(3) 1 calc PR A 1
H9A3 H 0.4174 0.3658 0.3758 0.060 Uiso 0.57(3) 1 calc PR A 1
C10A C 0.2284(17) 0.1828(11) 0.6696(7) 0.015(2) Uani 0.57(3) 1 d PU A 1
C11A C 0.4589(18) 0.2085(13) 0.6246(7) 0.015(3) Uani 0.57(3) 1 d PU A 1
H11A H 0.5386 0.2298 0.5973 0.018 Uiso 0.57(3) 1 calc PR A 1
C12A C 0.469(2) 0.1530(13) 0.6635(7) 0.023(3) Uani 0.57(3) 1 d PU A 1
H12A H 0.5554 0.1289 0.6706 0.028 Uiso 0.57(3) 1 calc PR A 1
C13A C 0.278(2) 0.0779(10) 0.7385(7) 0.032(3) Uani 0.57(3) 1 d PU A 1
H13A H 0.3555 0.0420 0.7422 0.048 Uiso 0.57(3) 1 calc PR A 1
H13B H 0.1716 0.0308 0.7258 0.048 Uiso 0.57(3) 1 calc PR A 1
H13C H 0.2757 0.1215 0.7787 0.048 Uiso 0.57(3) 1 calc PR A 1
S2B S 0.2241(14) 0.2646(9) 0.4371(7) 0.0214(18) Uani 0.43(3) 1 d PU A 2
S3B S -0.013(2) 0.1820(6) 0.6896(4) 0.0249(18) Uani 0.43(3) 1 d PU A 2
N3B N 0.361(3) 0.3360(16) 0.5582(9) 0.014(3) Uani 0.43(3) 1 d PU A 2
N4B N 0.519(2) 0.3846(14) 0.4866(10) 0.018(3) Uani 0.43(3) 1 d PU A 2
N5B N 0.274(3) 0.230(2) 0.6353(15) 0.019(4) Uani 0.43(3) 1 d PU A 2
N6B N 0.266(3) 0.1343(15) 0.6993(10) 0.023(3) Uani 0.43(3) 1 d PU A 2
C6B C 0.369(3) 0.329(2) 0.4958(11) 0.017(2) Uani 0.43(3) 1 d PU A 2
C7B C 0.512(3) 0.3981(16) 0.5858(10) 0.018(4) Uani 0.43(3) 1 d PU A 2
H7B H 0.5438 0.4154 0.6288 0.022 Uiso 0.43(3) 1 calc PR A 2
C8B C 0.601(3) 0.4282(16) 0.5411(12) 0.023(4) Uani 0.43(3) 1 d PU A 2
H8B H 0.7066 0.4733 0.5472 0.028 Uiso 0.43(3) 1 calc PR A 2
C9B C 0.5714(18) 0.3882(12) 0.4224(10) 0.022(4) Uani 0.43(3) 1 d PU A 2
H9B1 H 0.6638 0.4468 0.4243 0.033 Uiso 0.43(3) 1 calc PR A 2
H9B2 H 0.4831 0.3914 0.3963 0.033 Uiso 0.43(3) 1 calc PR A 2
H9B3 H 0.6016 0.3290 0.4046 0.033 Uiso 0.43(3) 1 calc PR A 2
C10B C 0.172(3) 0.1842(14) 0.6761(9) 0.019(3) Uani 0.43(3) 1 d PU A 2
C11B C 0.419(3) 0.2125(17) 0.6396(11) 0.021(4) Uani 0.43(3) 1 d PU A 2
H11B H 0.5093 0.2397 0.6182 0.026 Uiso 0.43(3) 1 calc PR A 2
C12B C 0.418(3) 0.1530(14) 0.6772(11) 0.023(4) Uani 0.43(3) 1 d PU A 2
H12B H 0.5017 0.1284 0.6869 0.027 Uiso 0.43(3) 1 calc PR A 2
C13B C 0.194(3) 0.0696(13) 0.7411(8) 0.035(5) Uani 0.43(3) 1 d PU A 2
H13D H 0.1010 0.0164 0.7191 0.053 Uiso 0.43(3) 1 calc PR A 2
H13E H 0.1587 0.1080 0.7774 0.053 Uiso 0.43(3) 1 calc PR A 2
H13F H 0.2729 0.0414 0.7547 0.053 Uiso 0.43(3) 1 calc PR A 2
C14 C -0.0915(8) 0.0720(4) 0.4420(3) 0.0399(16) Uani 1 1 d . A .
H14 H 0.0014 0.0472 0.4295 0.048 Uiso 1 1 calc R . .
C15 C -0.1347(8) 0.1242(4) 0.4010(3) 0.0410(17) Uani 1 1 d . A .
H15 H -0.0662 0.1295 0.3651 0.049 Uiso 1 1 calc R . .
C16 C -0.3016(8) 0.1274(4) 0.3880(3) 0.0446(18) Uani 1 1 d . . .
H16A H -0.2959 0.1812 0.3664 0.054 Uiso 1 1 calc R A .
H16B H -0.3638 0.0646 0.3599 0.054 Uiso 1 1 calc R . .
C17 C -0.3865(7) 0.1437(4) 0.4460(3) 0.0429(18) Uani 1 1 d . A .
H17A H -0.4398 0.0793 0.4561 0.051 Uiso 1 1 calc R . .
H17B H -0.4707 0.1739 0.4388 0.051 Uiso 1 1 calc R . .
C18 C -0.2725(5) 0.2105(4) 0.5012(3) 0.0254(12) Uani 1 1 d . A .
H18 H -0.2939 0.2745 0.5183 0.031 Uiso 1 1 calc R . .
C19 C -0.2046(6) 0.1747(4) 0.5445(3) 0.0245(11) Uani 1 1 d . A .
H19 H -0.1868 0.2172 0.5875 0.029 Uiso 1 1 calc R . .
C20 C -0.2261(7) 0.0671(4) 0.5422(3) 0.0398(16) Uani 1 1 d . . .
H20A H -0.3336 0.0370 0.5557 0.048 Uiso 1 1 calc R A .
H20B H -0.1453 0.0623 0.5719 0.048 Uiso 1 1 calc R . .
C21 C -0.2094(8) 0.0090(4) 0.4776(3) 0.053(2) Uani 1 1 d . A .
H21A H -0.1732 -0.0478 0.4817 0.064 Uiso 1 1 calc R . .
H21B H -0.3155 -0.0170 0.4540 0.064 Uiso 1 1 calc R . .
Rh2 Rh 0.75190(4) 0.28286(3) 0.049349(18) 0.02080(12) Uani 1 1 d . . .
S4 S 1.00375(16) 0.26914(11) 0.08718(7) 0.0332(3) Uani 1 1 d . . .
S5 S 0.66499(18) 0.12233(10) -0.01328(7) 0.0321(3) Uani 1 1 d . . .
S6 S 0.56619(17) 0.24533(10) 0.25671(9) 0.0403(4) Uani 1 1 d . . .
N7 N 0.8569(5) 0.1801(3) 0.1787(2) 0.0280(10) Uani 1 1 d . . .
N8 N 1.1028(5) 0.2707(4) 0.2041(3) 0.0432(14) Uani 1 1 d . . .
N9 N 0.7324(6) 0.0497(3) 0.0857(2) 0.0349(12) Uani 1 1 d . . .
N10 N 0.7697(5) -0.0313(3) -0.0055(2) 0.0265(10) Uani 1 1 d . . .
N11 N 0.5695(6) 0.0752(3) 0.1783(2) 0.0309(11) Uani 1 1 d . . .
N12 N 0.3892(5) 0.0550(3) 0.2458(2) 0.0300(11) Uani 1 1 d . . .
B2 B 0.6986(8) 0.1269(4) 0.1388(3) 0.0319(15) Uani 1 1 d . . .
H2 H 0.6612 0.1752 0.1215 0.038 Uiso 1 1 calc R . .
C22 C 0.9839(7) 0.2400(4) 0.1582(3) 0.0310(13) Uani 1 1 d . . .
C23 C 0.8986(6) 0.1742(4) 0.2377(3) 0.0275(12) Uani 1 1 d . . .
H23 H 0.8305 0.1370 0.2630 0.033 Uiso 1 1 calc R . .
C24 C 1.0501(6) 0.2291(4) 0.2533(3) 0.0355(14) Uani 1 1 d . . .
H24 H 1.1101 0.2378 0.2911 0.043 Uiso 1 1 calc R . .
C25 C 1.2621(8) 0.3322(8) 0.1987(5) 0.098(4) Uani 1 1 d . . .
H25A H 1.3176 0.2945 0.1696 0.148 Uiso 1 1 calc R . .
H25B H 1.3215 0.3547 0.2396 0.148 Uiso 1 1 calc R . .
H25C H 1.2558 0.3894 0.1834 0.148 Uiso 1 1 calc R . .
C26 C 0.7240(6) 0.0454(4) 0.0242(3) 0.0285(12) Uani 1 1 d . . .
C27 C 0.7925(7) -0.0278(4) 0.0924(3) 0.0407(16) Uani 1 1 d . . .
H27 H 0.8159 -0.0416 0.1309 0.049 Uiso 1 1 calc R . .
C28 C 0.8117(7) -0.0786(4) 0.0372(3) 0.0327(14) Uani 1 1 d . . .
H28 H 0.8468 -0.1356 0.0286 0.039 Uiso 1 1 calc R . .
C29 C 0.7639(7) -0.0656(4) -0.0723(3) 0.0315(13) Uani 1 1 d . . .
H29A H 0.6542 -0.1053 -0.0880 0.047 Uiso 1 1 calc R . .
H29B H 0.8364 -0.1058 -0.0826 0.047 Uiso 1 1 calc R . .
H29C H 0.7972 -0.0088 -0.0916 0.047 Uiso 1 1 calc R . .
C30 C 0.5094(6) 0.1240(4) 0.2262(3) 0.0286(13) Uani 1 1 d . . .
C31 C 0.4803(8) -0.0239(4) 0.1666(3) 0.0432(18) Uani 1 1 d . . .
H31 H 0.4945 -0.0746 0.1342 0.052 Uiso 1 1 calc R . .
C32 C 0.3721(8) -0.0357(4) 0.2084(3) 0.0389(16) Uani 1 1 d . . .
H32 H 0.2965 -0.0961 0.2118 0.047 Uiso 1 1 calc R . .
C33 C 0.2951(7) 0.0760(4) 0.2977(3) 0.0388(15) Uani 1 1 d . . .
H33A H 0.2303 0.0140 0.3072 0.058 Uiso 1 1 calc R . .
H33B H 0.2243 0.1121 0.2870 0.058 Uiso 1 1 calc R . .
H33C H 0.3669 0.1161 0.3341 0.058 Uiso 1 1 calc R . .
C34 C 0.5322(6) 0.3054(4) 0.0249(3) 0.0291(13) Uani 1 1 d . . .
H34 H 0.4400 0.2435 0.0138 0.035 Uiso 1 1 calc R . .
C35 C 0.6364(6) 0.3194(4) -0.0227(2) 0.0217(11) Uani 1 1 d . . .
H35 H 0.6041 0.2657 -0.0612 0.026 Uiso 1 1 calc R . .
C36 C 0.7322(6) 0.4169(3) -0.0340(2) 0.0198(10) Uani 1 1 d . . .
H36A H 0.6616 0.4440 -0.0553 0.024 Uiso 1 1 calc R . .
H36B H 0.8174 0.4074 -0.0618 0.024 Uiso 1 1 calc R . .
C37 C 0.8090(6) 0.4907(3) 0.0262(2) 0.0196(10) Uani 1 1 d . . .
H37A H 0.9036 0.5416 0.0170 0.024 Uiso 1 1 calc R . .
H37B H 0.7312 0.5240 0.0449 0.024 Uiso 1 1 calc R . .
C38 C 0.8604(6) 0.4394(3) 0.0722(2) 0.0178(10) Uani 1 1 d . . .
H38 H 0.9785 0.4610 0.0831 0.021 Uiso 1 1 calc R . .
C39 C 0.7673(6) 0.4093(4) 0.1190(2) 0.0235(11) Uani 1 1 d . . .
H39 H 0.8316 0.4137 0.1576 0.028 Uiso 1 1 calc R . .
C40 C 0.6039(6) 0.4188(5) 0.1307(3) 0.0350(14) Uani 1 1 d . . .
H40A H 0.6138 0.4881 0.1507 0.042 Uiso 1 1 calc R . .
H40B H 0.5539 0.3772 0.1596 0.042 Uiso 1 1 calc R . .
C41 C 0.4953(6) 0.3879(5) 0.0705(3) 0.0344(14) Uani 1 1 d . . .
H41A H 0.3818 0.3661 0.0804 0.041 Uiso 1 1 calc R . .
H41B H 0.5107 0.4454 0.0515 0.041 Uiso 1 1 calc R . .
C42 C 0.8822(7) 0.7029(5) 0.1455(3) 0.0404(15) Uani 1 1 d . . .
H42A H 0.9153 0.7334 0.1899 0.048 Uiso 1 1 calc R . .
H42B H 0.8863 0.6342 0.1374 0.048 Uiso 1 1 calc R . .
Cl1 Cl 1.0149(2) 0.76845(12) 0.09936(8) 0.0437(4) Uani 1 1 d . . .
Cl2 Cl 0.6846(2) 0.70268(14) 0.12939(12) 0.0738(7) Uani 1 1 d . . .
Cl3 Cl 0.2681(3) 0.69261(15) 0.20042(9) 0.0663(6) Uani 1 1 d . . .
C43A C 0.123(3) 0.6173(19) 0.2364(12) 0.043(6) Uani 0.291(6) 1 d PU B 1
H43A H 0.0806 0.5515 0.2082 0.051 Uiso 0.291(6) 1 calc PR B 1
H43B H 0.0336 0.6456 0.2448 0.051 Uiso 0.291(6) 1 calc PR B 1
Cl4A Cl 0.2038(6) 0.6045(4) 0.3086(3) 0.041(2) Uani 0.291(6) 1 d P B 1
C43B C 0.1929(16) 0.6427(9) 0.2627(6) 0.065(3) Uani 0.709(6) 1 d P B 2
H43C H 0.2182 0.6955 0.3012 0.079 Uiso 0.709(6) 1 calc PR B 2
H43D H 0.0748 0.6151 0.2560 0.079 Uiso 0.709(6) 1 calc PR B 2
Cl4B Cl 0.2735(4) 0.5511(2) 0.27171(16) 0.0751(13) Uani 0.709(6) 1 d P B 2

loop_
_atom_site_aniso_label
_atom_site_aniso_U_11
_atom_site_aniso_U_22
_atom_site_aniso_U_33
_atom_site_aniso_U_23
_atom_site_aniso_U_13
_atom_site_aniso_U_12
Rh1 0.0146(2) 0.0207(2) 0.0180(2) -0.00159(15) -0.00531(14) 0.00720(15)
S1 0.0241(7) 0.0156(6) 0.0271(7) 0.0066(5) -0.0091(5) -0.0027(5)
B1A 0.026(3) 0.021(3) 0.024(3) 0.013(2) -0.013(2) -0.007(2)
B1B 0.026(3) 0.021(3) 0.024(3) 0.013(2) -0.013(2) -0.007(2)
N1 0.031(2) 0.016(2) 0.022(2) 0.0054(18) -0.0084(19) -0.0063(18)
N2 0.045(3) 0.014(2) 0.029(3) 0.0014(19) -0.009(2) -0.004(2)
C2 0.030(3) 0.014(2) 0.026(3) 0.009(2) -0.005(2) -0.002(2)
C3 0.050(4) 0.021(3) 0.024(3) 0.003(2) -0.015(3) -0.009(3)
C4 0.055(4) 0.022(3) 0.030(3) 0.003(2) -0.014(3) -0.009(3)
C5 0.065(5) 0.018(3) 0.043(4) 0.005(3) -0.003(3) 0.011(3)
S2A 0.030(4) 0.042(5) 0.0153(18) 0.004(3) -0.002(2) 0.019(3)
S3A 0.019(3) 0.0300(17) 0.0172(14) 0.0060(11) 0.006(2) -0.003(2)
N3A 0.009(4) 0.019(6) 0.014(5) 0.002(5) 0.006(4) 0.011(3)
N4A 0.027(5) 0.019(6) 0.018(5) 0.008(5) 0.006(4) 0.014(4)
N5A 0.009(6) 0.019(5) 0.016(5) 0.010(4) -0.003(5) -0.001(5)
N6A 0.032(7) 0.012(4) 0.016(5) 0.004(3) -0.007(6) 0.002(6)
C6A 0.018(3) 0.020(7) 0.017(6) 0.003(5) 0.003(4) 0.012(3)
C7A 0.013(5) 0.027(6) 0.018(6) 0.007(6) 0.002(5) 0.010(4)
C8A 0.020(5) 0.014(6) 0.026(7) 0.003(6) 0.012(5) 0.008(4)
C9A 0.075(12) 0.023(7) 0.023(6) 0.011(6) 0.024(7) 0.012(8)
C10A 0.013(5) 0.016(5) 0.011(5) -0.002(4) 0.000(4) -0.001(5)
C11A 0.013(6) 0.015(5) 0.012(6) -0.001(4) -0.003(4) 0.001(5)
C12A 0.029(7) 0.027(6) 0.016(6) 0.000(4) 0.000(5) 0.015(6)
C13A 0.046(9) 0.020(6) 0.027(6) 0.011(4) 0.000(6) 0.003(6)
S2B 0.011(2) 0.027(4) 0.026(4) 0.011(3) 0.003(2) 0.001(3)
S3B 0.032(5) 0.0216(19) 0.0184(18) 0.0077(14) 0.001(3) 0.003(3)
N3B 0.013(5) 0.010(6) 0.017(6) -0.003(5) 0.001(5) 0.006(4)
N4B 0.014(6) 0.010(6) 0.029(8) 0.005(7) 0.007(6) 0.003(4)
N5B 0.017(9) 0.016(6) 0.022(8) 0.005(5) -0.007(7) 0.001(8)
N6B 0.034(8) 0.010(5) 0.022(7) 0.002(4) -0.009(6) 0.002(7)
C6B 0.018(3) 0.020(7) 0.017(6) 0.003(5) 0.003(4) 0.012(3)
C7B 0.016(7) 0.008(6) 0.026(7) -0.001(7) -0.009(7) 0.001(5)
C8B 0.015(6) 0.013(6) 0.037(9) -0.005(8) 0.000(7) 0.004(5)
C9B 0.015(7) 0.007(6) 0.040(9) 0.002(7) 0.010(6) 0.001(5)
C10B 0.029(8) 0.012(5) 0.014(6) 0.004(5) -0.006(6) 0.002(7)
C11B 0.014(8) 0.010(6) 0.033(10) -0.004(6) -0.003(6) -0.001(6)
C12B 0.022(9) 0.012(6) 0.031(11) -0.002(6) -0.016(7) 0.005(8)
C13B 0.064(13) 0.020(7) 0.021(7) 0.014(5) -0.017(8) 0.007(9)
C14 0.052(4) 0.024(3) 0.039(4) -0.020(3) -0.030(3) 0.026(3)
C15 0.054(4) 0.043(4) 0.027(3) -0.017(3) -0.029(3) 0.033(3)
C16 0.049(4) 0.028(3) 0.050(4) -0.015(3) -0.040(3) 0.019(3)
C17 0.020(3) 0.019(3) 0.085(5) 0.013(3) -0.031(3) -0.002(2)
C18 0.010(2) 0.017(2) 0.047(3) 0.005(2) 0.001(2) 0.0015(19)
C19 0.015(2) 0.015(2) 0.041(3) 0.005(2) 0.003(2) 0.0002(19)
C20 0.027(3) 0.021(3) 0.068(5) 0.019(3) -0.016(3) -0.005(2)
C21 0.059(4) 0.017(3) 0.074(5) -0.011(3) -0.051(4) 0.013(3)
Rh2 0.0167(2) 0.0231(2) 0.0241(2) 0.01485(17) -0.00100(15) 0.00154(15)
S4 0.0243(7) 0.0424(8) 0.0432(9) 0.0314(7) 0.0014(6) 0.0102(6)
S5 0.0460(9) 0.0226(7) 0.0286(7) 0.0152(6) -0.0077(6) 0.0052(6)
S6 0.0224(7) 0.0189(7) 0.0799(12) 0.0145(7) -0.0070(7) 0.0047(5)
N7 0.034(3) 0.017(2) 0.033(3) 0.0139(19) -0.009(2) 0.0019(18)
N8 0.019(2) 0.070(4) 0.052(3) 0.044(3) -0.005(2) 0.008(2)
N9 0.047(3) 0.023(2) 0.031(3) 0.016(2) -0.011(2) 0.000(2)
N10 0.024(2) 0.027(2) 0.031(3) 0.016(2) -0.0016(19) 0.0029(18)
N11 0.039(3) 0.021(2) 0.025(2) 0.011(2) -0.011(2) -0.007(2)
N12 0.025(2) 0.026(2) 0.034(3) 0.013(2) -0.014(2) -0.0042(19)
B2 0.043(4) 0.018(3) 0.031(3) 0.015(3) -0.013(3) -0.003(3)
C22 0.029(3) 0.034(3) 0.039(3) 0.023(3) -0.002(2) 0.011(2)
C23 0.028(3) 0.027(3) 0.034(3) 0.018(2) -0.004(2) 0.009(2)
C24 0.020(3) 0.050(4) 0.043(4) 0.025(3) -0.010(2) 0.010(3)
C25 0.017(3) 0.178(10) 0.113(8) 0.118(8) -0.012(4) -0.012(5)
C26 0.030(3) 0.021(3) 0.032(3) 0.015(2) -0.009(2) -0.002(2)
C27 0.046(4) 0.023(3) 0.052(4) 0.024(3) -0.018(3) -0.001(3)
C28 0.030(3) 0.026(3) 0.040(4) 0.018(3) -0.012(3) -0.001(2)
C29 0.027(3) 0.033(3) 0.040(3) 0.017(3) 0.005(2) 0.012(2)
C30 0.021(3) 0.022(3) 0.040(3) 0.015(2) -0.015(2) -0.004(2)
C31 0.069(5) 0.023(3) 0.014(3) 0.006(2) -0.010(3) -0.022(3)
C32 0.051(4) 0.029(3) 0.019(3) 0.009(2) -0.011(3) -0.017(3)
C33 0.023(3) 0.035(3) 0.058(4) 0.014(3) -0.003(3) 0.005(2)
C34 0.013(2) 0.044(3) 0.032(3) 0.026(3) -0.008(2) -0.002(2)
C35 0.020(3) 0.025(3) 0.020(3) 0.009(2) -0.007(2) 0.002(2)
C36 0.024(3) 0.021(2) 0.019(2) 0.010(2) 0.001(2) 0.009(2)
C37 0.019(2) 0.020(2) 0.022(3) 0.008(2) 0.003(2) 0.0063(19)
C38 0.014(2) 0.017(2) 0.019(2) 0.0038(19) -0.0034(18) -0.0006(18)
C39 0.019(3) 0.034(3) 0.016(2) 0.007(2) 0.0012(19) 0.004(2)
C40 0.022(3) 0.062(4) 0.026(3) 0.016(3) 0.009(2) 0.015(3)
C41 0.018(3) 0.063(4) 0.030(3) 0.020(3) 0.010(2) 0.017(3)
C42 0.028(3) 0.049(4) 0.034(3) -0.011(3) -0.006(3) 0.011(3)
Cl1 0.0483(9) 0.0423(9) 0.0440(9) 0.0101(7) -0.0050(7) 0.0189(7)
Cl2 0.0322(9) 0.0483(11) 0.1202(19) -0.0343(11) -0.0165(10) 0.0191(8)
Cl3 0.0941(16) 0.0622(12) 0.0401(10) 0.0183(9) -0.0062(10) 0.0153(11)
C43A 0.038(9) 0.048(10) 0.039(9) 0.011(7) -0.017(7) 0.007(7)
Cl4A 0.033(3) 0.045(4) 0.045(4) 0.022(3) -0.001(2) 0.006(2)
C43B 0.063(8) 0.059(8) 0.077(9) 0.038(7) -0.003(7) 0.007(6)
Cl4B 0.102(3) 0.0535(18) 0.072(2) 0.0241(16) -0.0213(19) 0.0198(17)

loop_
_atom_type_symbol
_atom_type_description
_atom_type_scat_dispersion_real
_atom_type_scat_dispersion_imag
_atom_type_scat_source
C C 0.0033 0.0016 'International Tables Vol C Tables 4.2.6.8 and 6.1.1.4'
H H 0.0000 0.0000 'International Tables Vol C Tables 4.2.6.8 and 6.1.1.4'
B B 0.0013 0.0007 'International Tables Vol C Tables 4.2.6.8 and 6.1.1.4'
Cl Cl 0.1484 0.1585 'International Tables Vol C Tables 4.2.6.8 and 6.1.1.4'
N N 0.0061 0.0033 'International Tables Vol C Tables 4.2.6.8 and 6.1.1.4'
Rh Rh -1.1178 0.9187 'International Tables Vol C Tables 4.2.6.8 and 6.1.1.4'
S S 0.1246 0.1234 'International Tables Vol C Tables 4.2.6.8 and 6.1.1.4'

loop_
_geom_angle_atom_site_label_1
_geom_angle_atom_site_label_2
_geom_angle_atom_site_label_3
_geom_angle
_geom_angle_publ_flag
C14 Rh1 C19 82.8(3) ?
C14 Rh1 C15 39.2(2) ?
C19 Rh1 C15 98.7(3) ?
C14 Rh1 H1B 104.6 ?
C19 Rh1 H1B 86.4 ?
C15 Rh1 H1B 141.1 ?
C14 Rh1 C18 90.0(2) ?
C19 Rh1 C18 38.1(2) ?
C15 Rh1 C18 81.0(2) ?
H1B Rh1 C18 120.8 ?
C14 Rh1 H1A 103.2 ?
C19 Rh1 H1A 83.0 ?
C15 Rh1 H1A 140.6 ?
H1B Rh1 H1A 3.6 ?
C18 Rh1 H1A 117.7 ?
C14 Rh1 S2A 85.3(4) ?
C19 Rh1 S2A 160.3(3) ?
C15 Rh1 S2A 81.6(3) ?
H1B Rh1 S2A 81.4 ?
C18 Rh1 S2A 157.7(3) ?
H1A Rh1 S2A 84.5 yes
C14 Rh1 S2B 94.9(4) ?
C19 Rh1 S2B 163.1(3) ?
C15 Rh1 S2B 89.7(4) ?
H1B Rh1 S2B 77.9 yes
C18 Rh1 S2B 158.7(3) ?
H1A Rh1 S2B 81.3 ?
C14 Rh1 S1 175.11(15) ?
C19 Rh1 S1 95.40(14) ?
C15 Rh1 S1 137.18(16) ?
H1B Rh1 S1 79.8 yes
C18 Rh1 S1 85.83(14) ?
H1A Rh1 S1 81.1 yes
S2A Rh1 S1 97.6(3) yes
S2B Rh1 S1 88.1(3) yes
C14 Rh1 S3B 95.9(2) ?
C19 Rh1 S3B 46.2(2) ?
C15 Rh1 S3B 131.4(2) ?
H1B Rh1 S3B 40.2 ?
C18 Rh1 S3B 82.0(3) ?
H1A Rh1 S3B 36.8 ?
S2A Rh1 S3B 120.1(3) ?
S2B Rh1 S3B 117.9(3) ?
S1 Rh1 S3B 86.06(10) ?
C14 Rh1 S3A 95.23(19) ?
C19 Rh1 S3A 51.95(18) ?
C15 Rh1 S3A 132.4(2) ?
H1B Rh1 S3A 34.6 ?
C18 Rh1 S3A 88.07(19) ?
H1A Rh1 S3A 31.1 ?
S2A Rh1 S3A 114.0(3) ?
S2B Rh1 S3A 112.0(3) ?
S1 Rh1 S3A 87.21(9) ?
S3B Rh1 S3A 6.12(11) ?
C2 S1 Rh1 109.36(17) ?
N1 B1A N5A 113.3(10) yes
N1 B1A N3A 111.0(7) yes
N5A B1A N3A 103.3(9) yes
N1 B1A H1A 109.7 ?
N5A B1A H1A 109.7 ?
N3A B1A H1A 109.7 ?
C2 N1 C3 108.2(5) ?
C2 N1 B1A 122.4(4) ?
C3 N1 B1A 128.4(5) ?
C2 N2 C4 109.0(5) ?
C2 N2 C5 124.3(5) ?
C4 N2 C5 126.6(5) ?
N1 C2 N2 107.5(4) ?
N1 C2 S1 128.2(4) ?
N2 C2 S1 124.2(4) ?
C4 C3 N1 108.1(5) ?
C4 C3 H3 126.0 ?
N1 C3 H3 126.0 ?
C3 C4 N2 107.2(5) ?
C3 C4 H4 126.4 ?
N2 C4 H4 126.4 ?
N2 C5 H5A 109.5 ?
N2 C5 H5B 109.5 ?
H5A C5 H5B 109.5 ?
N2 C5 H5C 109.5 ?
H5A C5 H5C 109.5 ?
H5B C5 H5C 109.5 ?
C6A S2A Rh1 105.4(8) yes
C10A S3A Rh1 82.7(5) yes
C6A N3A C7A 108.5(12) ?
C6A N3A B1A 127.7(13) ?
C7A N3A B1A 121.7(9) ?
C6A N4A C8A 110.6(10) ?
C6A N4A C9A 121.8(11) ?
C8A N4A C9A 127.6(11) ?
C10A N5A C11A 108.3(13) ?
C10A N5A B1A 119.2(10) ?
C11A N5A B1A 131.5(11) ?
C12A N6A C10A 111.8(11) ?
C12A N6A C13A 126.3(12) ?
C10A N6A C13A 121.9(12) ?
N3A C6A N4A 105.8(11) ?
N3A C6A S2A 129.8(14) ?
N4A C6A S2A 124.3(12) ?
C8A C7A N3A 108.7(11) ?
C8A C7A H7A 125.6 ?
N3A C7A H7A 125.6 ?
C7A C8A N4A 106.2(12) ?
C7A C8A H8A 126.9 ?
N4A C8A H8A 126.9 ?
N5A C10A N6A 104.2(10) ?
N5A C10A S3A 129.2(11) ?
N6A C10A S3A 126.6(10) ?
C12A C11A N5A 110.3(11) ?
C12A C11A H11A 124.9 ?
N5A C11A H11A 124.9 ?
C11A C12A N6A 105.2(11) ?
C11A C12A H12A 127.4 ?
N6A C12A H12A 127.4 ?
C6B S2B Rh1 106.7(11) yes
C10B S3B Rh1 82.5(7) yes
C6B N3B C7B 105.8(17) ?
C8B N4B C6B 109.7(15) ?
C8B N4B C9B 129.2(16) ?
C6B N4B C9B 121.1(15) ?
C11B N5B C10B 108.9(18) ?
C12B N6B C10B 112.8(15) ?
C12B N6B C13B 129.1(15) ?
C10B N6B C13B 118.1(14) ?
N3B C6B N4B 107.5(15) ?
N3B C6B S2B 129(2) ?
N4B C6B S2B 123.8(17) ?
C8B C7B N3B 108.4(15) ?
C8B C7B H7B 125.8 ?
N3B C7B H7B 125.8 ?
C7B C8B N4B 108.5(16) ?
C7B C8B H8B 125.7 ?
N4B C8B H8B 125.7 ?
N4B C9B H9B1 109.5 ?
N4B C9B H9B2 109.5 ?
H9B1 C9B H9B2 109.5 ?
N4B C9B H9B3 109.5 ?
H9B1 C9B H9B3 109.5 ?
H9B2 C9B H9B3 109.5 ?
N5B C10B N6B 101.8(15) ?
N5B C10B S3B 129.3(14) ?
N6B C10B S3B 128.8(13) ?
C12B C11B N5B 111.8(17) ?
C12B C11B H11B 124.1 ?
N5B C11B H11B 124.1 ?
C11B C12B N6B 104.6(15) ?
C11B C12B H12B 127.7 ?
N6B C12B H12B 127.7 ?
N6B C13B H13D 109.5 ?
N6B C13B H13E 109.5 ?
H13D C13B H13E 109.5 ?
N6B C13B H13F 109.5 ?
H13D C13B H13F 109.5 ?
H13E C13B H13F 109.5 ?
C15 C14 C21 124.1(6) ?
C15 C14 Rh1 70.5(3) ?
C21 C14 Rh1 112.7(4) ?
C15 C14 H14 114.0 ?
C21 C14 H14 114.0 ?
Rh1 C14 H14 114.0 ?
C14 C15 C16 125.4(7) ?
C14 C15 Rh1 70.4(3) ?
C16 C15 Rh1 111.6(4) ?
C14 C15 H15 113.8 ?
C16 C15 H15 113.8 ?
Rh1 C15 H15 113.8 ?
C17 C16 C15 112.1(5) ?
C17 C16 H16A 109.2 ?
C15 C16 H16A 109.2 ?
C17 C16 H16B 109.2 ?
C15 C16 H16B 109.2 ?
H16A C16 H16B 107.9 ?
C16 C17 C18 112.3(5) ?
C16 C17 H17A 109.1 ?
C18 C17 H17A 109.1 ?
C16 C17 H17B 109.1 ?
C18 C17 H17B 109.1 ?
H17A C17 H17B 107.9 ?
C19 C18 C17 123.2(5) ?
C19 C18 Rh1 69.4(3) ?
C17 C18 Rh1 112.1(4) ?
C19 C18 H18 114.6 ?
C17 C18 H18 114.6 ?
Rh1 C18 H18 114.6 ?
C18 C19 C20 125.5(5) ?
C18 C19 Rh1 72.5(3) ?
C20 C19 Rh1 108.5(4) ?
C18 C19 H19 114.1 ?
C20 C19 H19 114.1 ?
Rh1 C19 H19 114.1 ?
C19 C20 C21 113.0(5) ?
C19 C20 H20A 109.0 ?
C21 C20 H20A 109.0 ?
C19 C20 H20B 109.0 ?
C21 C20 H20B 109.0 ?
H20A C20 H20B 107.8 ?
C14 C21 C20 111.8(5) ?
C14 C21 H21A 109.3 ?
C20 C21 H21A 109.3 ?
C14 C21 H21B 109.3 ?
C20 C21 H21B 109.3 ?
H21A C21 H21B 107.9 ?
C39 Rh2 C35 98.0(2) ?
C39 Rh2 C34 81.5(2) ?
C35 Rh2 C34 38.49(19) ?
C39 Rh2 C38 38.05(18) ?
C35 Rh2 C38 81.01(18) ?
C34 Rh2 C38 88.9(2) ?
C39 Rh2 S5 162.62(14) ?
C35 Rh2 S5 84.27(14) ?
C34 Rh2 S5 89.96(17) ?
C38 Rh2 S5 157.68(13) ?
C39 Rh2 S4 92.81(14) ?
C35 Rh2 S4 144.78(14) ?
C34 Rh2 S4 174.17(17) ?
C38 Rh2 S4 87.39(13) ?
S5 Rh2 S4 95.18(6) ?
C39 Rh2 S6 60.59(14) ?
C35 Rh2 S6 128.51(14) ?
C34 Rh2 S6 90.22(15) ?
C38 Rh2 S6 97.68(13) ?
S5 Rh2 S6 104.61(4) ?
S4 Rh2 S6 85.83(4) ?
C22 S4 Rh2 109.9(2) yes
C26 S5 Rh2 108.45(19) yes
C30 S6 Rh2 85.9(2) ?
C22 N7 C23 108.3(4) ?
C22 N7 B2 122.7(4) ?
C23 N7 B2 128.9(4) ?
C22 N8 C24 109.6(5) ?
C22 N8 C25 123.8(5) ?
C24 N8 C25 126.5(5) ?
C26 N9 C27 105.5(5) ?
C26 N9 B2 128.3(4) ?
C27 N9 B2 126.0(5) ?
C26 N10 C28 109.8(5) ?
C26 N10 C29 125.6(4) ?
C28 N10 C29 124.4(5) ?
C30 N11 C31 108.1(5) ?
C30 N11 B2 123.5(4) ?
C31 N11 B2 127.8(5) ?
C32 N12 C30 109.3(5) ?
C32 N12 C33 125.9(5) ?
C30 N12 C33 124.7(5) ?
N9 B2 N7 107.1(5) ?
N9 B2 N11 109.8(4) ?
N7 B2 N11 110.2(4) ?
N9 B2 H2 109.9 ?
N7 B2 H2 109.9 ?
N11 B2 H2 109.9 ?
N7 C22 N8 106.7(5) ?
N7 C22 S4 128.6(4) ?
N8 C22 S4 124.5(4) ?
C24 C23 N7 108.7(5) ?
C24 C23 H23 125.7 ?
N7 C23 H23 125.7 ?
C23 C24 N8 106.7(5) ?
C23 C24 H24 126.7 ?
N8 C24 H24 126.7 ?
N8 C25 H25A 109.5 ?
N8 C25 H25B 109.5 ?
H25A C25 H25B 109.5 ?
N8 C25 H25C 109.5 ?
H25A C25 H25C 109.5 ?
H25B C25 H25C 109.5 ?
N10 C26 N9 108.9(4) ?
N10 C26 S5 123.2(4) ?
N9 C26 S5 127.9(5) ?
C28 C27 N9 110.2(5) ?
C28 C27 H27 124.9 ?
N9 C27 H27 124.9 ?
C27 C28 N10 105.6(5) ?
C27 C28 H28 127.2 ?
N10 C28 H28 127.2 ?
N10 C29 H29A 109.5 ?
N10 C29 H29B 109.5 ?
H29A C29 H29B 109.5 ?
N10 C29 H29C 109.5 ?
H29A C29 H29C 109.5 ?
H29B C29 H29C 109.5 ?
N11 C30 N12 106.6(5) ?
N11 C30 S6 127.8(4) ?
N12 C30 S6 125.6(5) ?
C32 C31 N11 108.4(6) ?
C32 C31 H31 125.8 ?
N11 C31 H31 125.8 ?
C31 C32 N12 107.4(5) ?
C31 C32 H32 126.3 ?
N12 C32 H32 126.3 ?
N12 C33 H33A 109.5 ?
N12 C33 H33B 109.5 ?
H33A C33 H33B 109.5 ?
N12 C33 H33C 109.5 ?
H33A C33 H33C 109.5 ?
H33B C33 H33C 109.5 ?
C35 C34 C41 124.3(5) ?
C35 C34 Rh2 70.5(3) ?
C41 C34 Rh2 113.0(3) ?
C35 C34 H34 113.9 ?
C41 C34 H34 113.9 ?
Rh2 C34 H34 113.9 ?
C34 C35 C36 125.6(5) ?
C34 C35 Rh2 71.1(3) ?
C36 C35 Rh2 110.6(3) ?
C34 C35 H35 113.9 ?
C36 C35 H35 113.9 ?
Rh2 C35 H35 113.9 ?
C35 C36 C37 112.1(4) ?
C35 C36 H36A 109.2 ?
C37 C36 H36A 109.2 ?
C35 C36 H36B 109.2 ?
C37 C36 H36B 109.2 ?
H36A C36 H36B 107.9 ?
C38 C37 C36 110.9(4) ?
C38 C37 H37A 109.5 ?
C36 C37 H37A 109.5 ?
C38 C37 H37B 109.5 ?
C36 C37 H37B 109.5 ?
H37A C37 H37B 108.1 ?
C39 C38 C37 123.2(4) ?
C39 C38 Rh2 69.5(3) ?
C37 C38 Rh2 113.1(3) ?
C39 C38 H38 114.3 ?
C37 C38 H38 114.3 ?
Rh2 C38 H38 114.3 ?
C38 C39 C40 126.1(5) ?
C38 C39 Rh2 72.5(3) ?
C40 C39 Rh2 110.3(4) ?
C38 C39 H39 113.5 ?
C40 C39 H39 113.5 ?
Rh2 C39 H39 113.5 ?
C39 C40 C41 112.0(5) ?
C39 C40 H40A 109.2 ?
C41 C40 H40A 109.2 ?
C39 C40 H40B 109.2 ?
C41 C40 H40B 109.2 ?
H40A C40 H40B 107.9 ?
C34 C41 C40 111.3(5) ?
C34 C41 H41A 109.4 ?
C40 C41 H41A 109.4 ?
C34 C41 H41B 109.4 ?
C40 C41 H41B 109.4 ?
H41A C41 H41B 108.0 ?
Cl1 C42 Cl2 110.7(4) ?
Cl1 C42 H42A 109.5 ?
Cl2 C42 H42A 109.5 ?
Cl1 C42 H42B 109.5 ?
Cl2 C42 H42B 109.5 ?
H42A C42 H42B 108.1 ?
C43B Cl3 C43A 26.2(7) ?
Cl3 C43A Cl4A 111.5(13) ?
Cl3 C43A H43A 109.3 ?
Cl4A C43A H43A 109.3 ?
Cl3 C43A H43B 109.3 ?
Cl4A C43A H43B 109.3 ?
H43A C43A H43B 108.0 ?
Cl4B C43B Cl3 111.3(8) ?
Cl4B C43B H43C 109.4 ?
Cl3 C43B H43C 109.4 ?
Cl4B C43B H43D 109.4 ?
Cl3 C43B H43D 109.4 ?
H43C C43B H43D 108.0 ?

loop_
_geom_bond_atom_site_label_1
_geom_bond_atom_site_label_2
_geom_bond_distance
_geom_bond_publ_flag
Rh1 C14 2.109(5) ?
Rh1 C19 2.109(5) ?
Rh1 C15 2.110(5) ?
Rh1 H1B 2.1401 yes
Rh1 C18 2.150(5) ?
Rh1 H1A 2.2173 yes
Rh1 S2A 2.302(12) yes
Rh1 S2B 2.401(13) yes
Rh1 S1 2.4315(15) yes
Rh1 S3B 4.694(8) yes
Rh1 S3A 4.791(8) yes
S1 C2 1.696(5) yes
B1A N1 1.538(8) yes
B1A N5A 1.57(2) yes
B1A N3A 1.639(15) yes
B1A H1A 1.0000 ?
N1 C2 1.350(6) ?
N1 C3 1.383(7) ?
N2 C2 1.358(7) ?
N2 C4 1.373(7) ?
N2 C5 1.465(7) ?
C3 C4 1.349(9) ?
C3 H3 0.9500 ?
C4 H4 0.9500 ?
C5 H5A 0.9800 ?
C5 H5B 0.9800 ?
C5 H5C 0.9800 ?
S2A C6A 1.693(14) yes
S3A C10A 1.671(11) yes
N3A C6A 1.341(16) ?
N3A C7A 1.39(2) ?
N4A C6A 1.35(2) ?
N4A C8A 1.375(16) ?
N4A C9A 1.491(14) ?
N5A C10A 1.356(17) ?
N5A C11A 1.382(15) ?
N6A C12A 1.363(15) ?
N6A C10A 1.375(16) ?
N6A C13A 1.479(15) ?
C7A C8A 1.318(17) ?
C7A H7A 0.9500 ?
C8A H8A 0.9500 ?
C9A H9A1 0.9800 ?
C9A H9A2 0.9800 ?
C9A H9A3 0.9800 ?
C11A C12A 1.319(19) ?
C11A H11A 0.9500 ?
C12A H12A 0.9500 ?
C13A H13A 0.9800 ?
C13A H13B 0.9800 ?
C13A H13C 0.9800 ?
S2B C6B 1.716(19) yes
S3B C10B 1.641(17) yes
N3B C6B 1.36(2) ?
N3B C7B 1.41(3) ?
N4B C8B 1.33(2) ?
N4B C6B 1.36(3) ?
N4B C9B 1.50(2) ?
N5B C11B 1.38(2) ?
N5B C10B 1.40(2) ?
N6B C12B 1.39(2) ?
N6B C10B 1.41(2) ?
N6B C13B 1.47(2) ?
C7B C8B 1.33(2) ?
C7B H7B 0.9500 ?
C8B H8B 0.9500 ?
C9B H9B1 0.9800 ?
C9B H9B2 0.9800 ?
C9B H9B3 0.9800 ?
C11B C12B 1.32(3) ?
C11B H11B 0.9500 ?
C12B H12B 0.9500 ?
C13B H13D 0.9800 ?
C13B H13E 0.9800 ?
C13B H13F 0.9800 ?
C14 C15 1.415(8) ?
C14 C21 1.510(10) ?
C14 H14 1.0000 ?
C15 C16 1.504(8) ?
C15 H15 1.0000 ?
C16 C17 1.495(10) ?
C16 H16A 0.9900 ?
C16 H16B 0.9900 ?
C17 C18 1.531(8) ?
C17 H17A 0.9900 ?
C17 H17B 0.9900 ?
C18 C19 1.390(7) ?
C18 H18 1.0000 ?
C19 C20 1.512(7) ?
C19 H19 1.0000 ?
C20 C21 1.529(10) ?
C20 H20A 0.9900 ?
C20 H20B 0.9900 ?
C21 H21A 0.9900 ?
C21 H21B 0.9900 ?
Rh2 C39 2.103(5) ?
Rh2 C35 2.122(4) ?
Rh2 C34 2.130(5) ?
Rh2 C38 2.142(5) ?
Rh2 S5 2.3505(16) yes
Rh2 S4 2.4315(14) yes
Rh2 S6 4.952(2) yes
S4 C22 1.707(6) yes
S5 C26 1.715(5) yes
S6 C30 1.672(6) yes
N7 C22 1.343(7) ?
N7 C23 1.379(6) ?
N7 B2 1.537(7) yes
N8 C22 1.354(7) ?
N8 C24 1.372(7) ?
N8 C25 1.439(8) ?
N9 C26 1.347(7) ?
N9 C27 1.414(7) ?
N9 B2 1.538(9) yes
N10 C26 1.339(7) ?
N10 C28 1.387(6) ?
N10 C29 1.449(7) ?
N11 C30 1.344(8) ?
N11 C31 1.392(7) ?
N11 B2 1.545(8) yes
N12 C32 1.366(8) ?
N12 C30 1.368(7) ?
N12 C33 1.448(8) ?
B2 H2 1.0000 ?
C23 C24 1.329(7) ?
C23 H23 0.9500 ?
C24 H24 0.9500 ?
C25 H25A 0.9800 ?
C25 H25B 0.9800 ?
C25 H25C 0.9800 ?
C27 C28 1.324(9) ?
C27 H27 0.9500 ?
C28 H28 0.9500 ?
C29 H29A 0.9800 ?
C29 H29B 0.9800 ?
C29 H29C 0.9800 ?
C31 C32 1.326(9) ?
C31 H31 0.9500 ?
C32 H32 0.9500 ?
C33 H33A 0.9800 ?
C33 H33B 0.9800 ?
C33 H33C 0.9800 ?
C34 C35 1.402(7) ?
C34 C41 1.510(8) ?
C34 H34 1.0000 ?
C35 C36 1.494(6) ?
C35 H35 1.0000 ?
C36 C37 1.529(7) ?
C36 H36A 0.9900 ?
C36 H36B 0.9900 ?
C37 C38 1.520(6) ?
C37 H37A 0.9900 ?
C37 H37B 0.9900 ?
C38 C39 1.384(7) ?
C38 H38 1.0000 ?
C39 C40 1.495(7) ?
C39 H39 1.0000 ?
C40 C41 1.534(8) ?
C40 H40A 0.9900 ?
C40 H40B 0.9900 ?
C41 H41A 0.9900 ?
C41 H41B 0.9900 ?
C42 Cl1 1.752(7) ?
C42 Cl2 1.763(6) ?
C42 H42A 0.9900 ?
C42 H42B 0.9900 ?
Cl3 C43B 1.735(12) ?
Cl3 C43A 1.73(3) ?
C43A Cl4A 1.81(2) ?
C43A H43A 0.9900 ?
C43A H43B 0.9900 ?
C43B Cl4B 1.729(12) ?
C43B H43C 0.9900 ?
C43B H43D 0.9900 ?

loop_
_geom_torsion_atom_site_label_1
_geom_torsion_atom_site_label_2
_geom_torsion_atom_site_label_3
_geom_torsion_atom_site_label_4
_geom_torsion
C14 Rh1 S1 C2 136(2)
C19 Rh1 S1 C2 66.9(3)
C15 Rh1 S1 C2 175.9(4)
H1B Rh1 S1 C2 -18.5
C18 Rh1 S1 C2 103.8(3)
H1A Rh1 S1 C2 -15.1
S2A Rh1 S1 C2 -98.3(3)
S2B Rh1 S1 C2 -96.6(4)
S3B Rh1 S1 C2 21.6(3)
S3A Rh1 S1 C2 15.5(2)
N5A B1A N1 C2 -174.8(7)
N3A B1A N1 C2 69.5(8)
N5A B1A N1 C3 18.1(10)
N3A B1A N1 C3 -97.6(8)
C3 N1 C2 N2 -0.4(6)
B1A N1 C2 N2 -169.8(4)
C3 N1 C2 S1 175.7(4)
B1A N1 C2 S1 6.3(7)
C4 N2 C2 N1 0.8(6)
C5 N2 C2 N1 177.7(5)
C4 N2 C2 S1 -175.6(4)
C5 N2 C2 S1 1.4(8)
Rh1 S1 C2 N1 23.2(5)
Rh1 S1 C2 N2 -161.3(4)
C2 N1 C3 C4 0.0(7)
B1A N1 C3 C4 168.5(5)
N1 C3 C4 N2 0.5(7)
C2 N2 C4 C3 -0.8(7)
C5 N2 C4 C3 -177.6(6)
C14 Rh1 S2A C6A -136.1(9)
C19 Rh1 S2A C6A -83.0(13)
C15 Rh1 S2A C6A -175.4(10)
H1B Rh1 S2A C6A -30.5
C18 Rh1 S2A C6A 145.4(10)
H1A Rh1 S2A C6A -32.3
S2B Rh1 S2A C6A 38(3)
S1 Rh1 S2A C6A 47.9(9)
S3B Rh1 S2A C6A -42.0(10)
S3A Rh1 S2A C6A -42.4(10)
C14 Rh1 S3A C10A 86.5(6)
C19 Rh1 S3A C10A 163.1(6)
C15 Rh1 S3A C10A 100.3(6)
H1B Rh1 S3A C10A -21.8
C18 Rh1 S3A C10A 176.3(6)
H1A Rh1 S3A C10A -20.5
S2A Rh1 S3A C10A -0.7(7)
S2B Rh1 S3A C10A -10.9(7)
S1 Rh1 S3A C10A -97.8(5)
S3B Rh1 S3A C10A -176.7(18)
N1 B1A N3A C6A -106.6(17)
N5A B1A N3A C6A 131.6(19)
N1 B1A N3A C7A 55.1(17)
N5A B1A N3A C7A -66.6(19)
N1 B1A N5A C10A 66(2)
N3A B1A N5A C10A -173.6(17)
N1 B1A N5A C11A -126(2)
N3A B1A N5A C11A -6(3)
C7A N3A C6A N4A 3(2)
B1A N3A C6A N4A 167.1(15)
C7A N3A C6A S2A -178.1(19)
B1A N3A C6A S2A -14(3)
C8A N4A C6A N3A -1(2)
C9A N4A C6A N3A 176.7(16)
C8A N4A C6A S2A 180.0(17)
C9A N4A C6A S2A -2(3)
Rh1 S2A C6A N3A 31(2)
Rh1 S2A C6A N4A -150.4(17)
C6A N3A C7A C8A -4(2)
B1A N3A C7A C8A -169.2(15)
N3A C7A C8A N4A 3(2)
C6A N4A C8A C7A -1(2)
C9A N4A C8A C7A -179.2(17)
C11A N5A C10A N6A 4(2)
B1A N5A C10A N6A 174.4(17)
C11A N5A C10A S3A -177.3(13)
B1A N5A C10A S3A -7(3)
C12A N6A C10A N5A -2.8(18)
C13A N6A C10A N5A 178.6(16)
C12A N6A C10A S3A 178.5(12)
C13A N6A C10A S3A 0(2)
Rh1 S3A C10A N5A 29.9(17)
Rh1 S3A C10A N6A -151.7(13)
C10A N5A C11A C12A -4(2)
B1A N5A C11A C12A -173(2)
N5A C11A C12A N6A 2.1(19)
C10A N6A C12A C11A 0.4(17)
C13A N6A C12A C11A 179.0(14)
C14 Rh1 S2B C6B -128.2(13)
C19 Rh1 S2B C6B -46.8(19)
C15 Rh1 S2B C6B -167.1(13)
H1B Rh1 S2B C6B -24.3
C18 Rh1 S2B C6B 129.1(14)
H1A Rh1 S2B C6B -25.5
S2A Rh1 S2B C6B -135(4)
S1 Rh1 S2B C6B 55.7(13)
S3B Rh1 S2B C6B -28.8(13)
S3A Rh1 S2B C6B -30.5(13)
C14 Rh1 S3B C10B 87.2(7)
C19 Rh1 S3B C10B 161.4(8)
C15 Rh1 S3B C10B 105.9(8)
H1B Rh1 S3B C10B -18.4
C18 Rh1 S3B C10B 176.4(7)
H1A Rh1 S3B C10B -16.9
S2A Rh1 S3B C10B -0.8(8)
S2B Rh1 S3B C10B -11.5(8)
S1 Rh1 S3B C10B -97.3(7)
S3A Rh1 S3B C10B 3.4(16)
C7B N3B C6B N4B -1(3)
C7B N3B C6B S2B -179(3)
C8B N4B C6B N3B -2(3)
C9B N4B C6B N3B 177(2)
C8B N4B C6B S2B 177(2)
C9B N4B C6B S2B -4(4)
Rh1 S2B C6B N3B 15(3)
Rh1 S2B C6B N4B -164(2)
C6B N3B C7B C8B 2(3)
N3B C7B C8B N4B -3(3)
C6B N4B C8B C7B 3(3)
C9B N4B C8B C7B -175(2)
C11B N5B C10B N6B -4(3)
C11B N5B C10B S3B 179.8(18)
C12B N6B C10B N5B 3(2)
C13B N6B C10B N5B -175(2)
C12B N6B C10B S3B 179.3(17)
C13B N6B C10B S3B 1(3)
Rh1 S3B C10B N5B 27(2)
Rh1 S3B C10B N6B -147.6(19)
C10B N5B C11B C12B 4(3)
N5B C11B C12B N6B -2(3)
C10B N6B C12B C11B -1(2)
C13B N6B C12B C11B 177(2)
C19 Rh1 C14 C15 113.2(4)
H1B Rh1 C14 C15 -162.3
C18 Rh1 C14 C15 75.7(4)
H1A Rh1 C14 C15 -165.7
S2A Rh1 C14 C15 -82.5(5)
S2B Rh1 C14 C15 -83.6(5)
S1 Rh1 C14 C15 44(3)
S3B Rh1 C14 C15 157.7(4)
S3A Rh1 C14 C15 163.8(4)
C19 Rh1 C14 C21 -6.5(4)
C15 Rh1 C14 C21 -119.7(6)
H1B Rh1 C14 C21 77.9
C18 Rh1 C14 C21 -44.0(4)
H1A Rh1 C14 C21 74.5
S2A Rh1 C14 C21 157.8(4)
S2B Rh1 C14 C21 156.7(5)
S1 Rh1 C14 C21 -76(2)
S3B Rh1 C14 C21 38.0(4)
S3A Rh1 C14 C21 44.1(4)
C21 C14 C15 C16 1.8(9)
Rh1 C14 C15 C16 -103.0(6)
C21 C14 C15 Rh1 104.8(6)
C19 Rh1 C15 C14 -67.3(4)
H1B Rh1 C15 C14 27.8
C18 Rh1 C15 C14 -101.2(4)
H1A Rh1 C15 C14 22.2
S2A Rh1 C15 C14 92.9(5)
S2B Rh1 C15 C14 98.1(5)
S1 Rh1 C15 C14 -175.0(3)
S3B Rh1 C15 C14 -30.2(6)
S3A Rh1 C15 C14 -22.1(5)
C14 Rh1 C15 C16 121.4(7)
C19 Rh1 C15 C16 54.1(5)
H1B Rh1 C15 C16 149.2
C18 Rh1 C15 C16 20.2(5)
H1A Rh1 C15 C16 143.6
S2A Rh1 C15 C16 -145.7(6)
S2B Rh1 C15 C16 -140.5(6)
S1 Rh1 C15 C16 -53.6(6)
S3B Rh1 C15 C16 91.2(5)
S3A Rh1 C15 C16 99.3(5)
C14 C15 C16 C17 44.9(8)
Rh1 C15 C16 C17 -35.8(7)
C15 C16 C17 C18 34.2(7)
C16 C17 C18 C19 -96.0(6)
C16 C17 C18 Rh1 -16.9(6)
C14 Rh1 C18 C19 78.3(3)
C15 Rh1 C18 C19 116.6(3)
H1B Rh1 C18 C19 -28.7
H1A Rh1 C18 C19 -26.6
S2A Rh1 C18 C19 155.9(9)
S2B Rh1 C18 C19 -178.1(10)
S1 Rh1 C18 C19 -104.2(3)
S3B Rh1 C18 C19 -17.7(3)
S3A Rh1 C18 C19 -16.9(3)
C14 Rh1 C18 C17 -40.3(4)
C19 Rh1 C18 C17 -118.6(5)
C15 Rh1 C18 C17 -1.9(4)
H1B Rh1 C18 C17 -147.3
H1A Rh1 C18 C17 -145.2
S2A Rh1 C18 C17 37.3(10)
S2B Rh1 C18 C17 63.3(11)
S1 Rh1 C18 C17 137.2(4)
S3B Rh1 C18 C17 -136.2(4)
S3A Rh1 C18 C17 -135.5(4)
C17 C18 C19 C20 2.9(9)
Rh1 C18 C19 C20 -100.6(6)
C17 C18 C19 Rh1 103.5(5)
C14 Rh1 C19 C18 -99.2(3)
C15 Rh1 C19 C18 -63.3(3)
H1B Rh1 C19 C18 155.5
H1A Rh1 C19 C18 156.4
S2A Rh1 C19 C18 -152.6(9)
S2B Rh1 C19 C18 177.6(12)
S1 Rh1 C19 C18 76.2(3)
S3B Rh1 C19 C18 155.4(4)
S3A Rh1 C19 C18 158.3(4)
C14 Rh1 C19 C20 23.2(4)
C15 Rh1 C19 C20 59.2(4)
H1B Rh1 C19 C20 -82.0
C18 Rh1 C19 C20 122.4(5)
H1A Rh1 C19 C20 -81.1
S2A Rh1 C19 C20 -30.2(11)
S2B Rh1 C19 C20 -60.0(13)
S1 Rh1 C19 C20 -161.4(3)
S3B Rh1 C19 C20 -82.1(4)
S3A Rh1 C19 C20 -79.2(4)
C18 C19 C20 C21 44.8(8)
Rh1 C19 C20 C21 -36.6(5)
C15 C14 C21 C20 -92.9(6)
Rh1 C14 C21 C20 -11.7(6)
C19 C20 C21 C14 32.2(7)
C39 Rh2 S4 C22 67.3(3)
C35 Rh2 S4 C22 175.3(3)
C34 Rh2 S4 C22 54.5(14)
C38 Rh2 S4 C22 104.9(3)
S5 Rh2 S4 C22 -97.3(2)
S6 Rh2 S4 C22 7.0(2)
C39 Rh2 S5 C26 -80.3(5)
C35 Rh2 S5 C26 -178.7(3)
C34 Rh2 S5 C26 -140.5(3)
C38 Rh2 S5 C26 132.5(4)
S4 Rh2 S5 C26 36.7(2)
S6 Rh2 S5 C26 -50.3(2)
C39 Rh2 S6 C30 176.2(2)
C35 Rh2 S6 C30 100.4(2)
C34 Rh2 S6 C30 96.1(2)
C38 Rh2 S6 C30 -175.0(2)
S5 Rh2 S6 C30 6.10(18)
S4 Rh2 S6 C30 -88.18(18)
C26 N9 B2 N7 -116.1(6)
C27 N9 B2 N7 58.2(7)
C26 N9 B2 N11 124.2(6)
C27 N9 B2 N11 -61.4(7)
C22 N7 B2 N9 68.2(6)
C23 N7 B2 N9 -109.0(6)
C22 N7 B2 N11 -172.4(5)
C23 N7 B2 N11 10.4(8)
C30 N11 B2 N9 -176.5(4)
C31 N11 B2 N9 -6.4(8)
C30 N11 B2 N7 65.7(7)
C31 N11 B2 N7 -124.2(6)
C23 N7 C22 N8 0.0(6)
B2 N7 C22 N8 -177.7(5)
C23 N7 C22 S4 176.4(4)
B2 N7 C22 S4 -1.3(8)
C24 N8 C22 N7 0.5(7)
C25 N8 C22 N7 176.6(7)
C24 N8 C22 S4 -176.1(5)
C25 N8 C22 S4 0.0(10)
Rh2 S4 C22 N7 37.2(6)
Rh2 S4 C22 N8 -147.0(5)
C22 N7 C23 C24 -0.5(7)
B2 N7 C23 C24 177.0(6)
N7 C23 C24 N8 0.8(7)
C22 N8 C24 C23 -0.8(7)
C25 N8 C24 C23 -176.8(8)
C28 N10 C26 N9 -0.8(6)
C29 N10 C26 N9 174.4(5)
C28 N10 C26 S5 179.4(4)
C29 N10 C26 S5 -5.4(7)
C27 N9 C26 N10 2.1(6)
B2 N9 C26 N10 177.4(5)
C27 N9 C26 S5 -178.1(4)
B2 N9 C26 S5 -2.9(9)
Rh2 S5 C26 N10 -144.8(4)
Rh2 S5 C26 N9 35.5(5)
C26 N9 C27 C28 -2.8(6)
B2 N9 C27 C28 -178.2(5)
N9 C27 C28 N10 2.3(6)
C26 N10 C28 C27 -1.0(6)
C29 N10 C28 C27 -176.2(5)
C31 N11 C30 N12 2.8(6)
B2 N11 C30 N12 174.6(4)
C31 N11 C30 S6 -176.7(4)
B2 N11 C30 S6 -4.9(7)
C32 N12 C30 N11 -2.1(6)
C33 N12 C30 N11 178.4(5)
C32 N12 C30 S6 177.4(4)
C33 N12 C30 S6 -2.1(7)
Rh2 S6 C30 N11 25.8(4)
Rh2 S6 C30 N12 -153.7(4)
C30 N11 C31 C32 -2.6(7)
B2 N11 C31 C32 -173.9(5)
N11 C31 C32 N12 1.2(7)
C30 N12 C32 C31 0.6(6)
C33 N12 C32 C31 -179.9(5)
C39 Rh2 C34 C35 114.4(3)
C38 Rh2 C34 C35 76.9(3)
S5 Rh2 C34 C35 -80.8(3)
S4 Rh2 C34 C35 127.3(13)
S6 Rh2 C34 C35 174.6(3)
C39 Rh2 C34 C41 -5.5(4)
C35 Rh2 C34 C41 -119.9(5)
C38 Rh2 C34 C41 -43.0(4)
S5 Rh2 C34 C41 159.3(4)
S4 Rh2 C34 C41 7.4(16)
S6 Rh2 C34 C41 54.7(4)
C41 C34 C35 C36 2.9(7)
Rh2 C34 C35 C36 -102.2(5)
C41 C34 C35 Rh2 105.1(5)
C39 Rh2 C35 C34 -65.5(3)
C38 Rh2 C35 C34 -99.6(3)
S5 Rh2 C35 C34 97.2(3)
S4 Rh2 C35 C34 -171.9(3)
S6 Rh2 C35 C34 -6.9(4)
C39 Rh2 C35 C36 56.4(4)
C34 Rh2 C35 C36 121.9(5)
C38 Rh2 C35 C36 22.2(4)
S5 Rh2 C35 C36 -140.9(4)
S4 Rh2 C35 C36 -50.1(5)
S6 Rh2 C35 C36 114.9(3)
C34 C35 C36 C37 42.8(6)
Rh2 C35 C36 C37 -38.1(5)
C35 C36 C37 C38 35.6(6)
C36 C37 C38 C39 -96.2(6)
C36 C37 C38 Rh2 -16.4(5)
C35 Rh2 C38 C39 115.4(3)
C34 Rh2 C38 C39 77.6(3)
S5 Rh2 C38 C39 164.8(3)
S4 Rh2 C38 C39 -97.9(3)
S6 Rh2 C38 C39 -12.5(3)
C39 Rh2 C38 C37 -118.4(5)
C35 Rh2 C38 C37 -3.0(3)
C34 Rh2 C38 C37 -40.9(4)
S5 Rh2 C38 C37 46.3(6)
S4 Rh2 C38 C37 143.6(3)
S6 Rh2 C38 C37 -130.9(3)
C37 C38 C39 C40 2.1(8)
Rh2 C38 C39 C40 -102.8(5)
C37 C38 C39 Rh2 104.8(4)
C35 Rh2 C39 C38 -64.2(3)
C34 Rh2 C39 C38 -99.2(3)
S5 Rh2 C39 C38 -160.5(4)
S4 Rh2 C39 C38 82.2(3)
S6 Rh2 C39 C38 165.8(3)
C35 Rh2 C39 C40 58.5(4)
C34 Rh2 C39 C40 23.6(4)
C38 Rh2 C39 C40 122.8(5)
S5 Rh2 C39 C40 -37.7(7)
S4 Rh2 C39 C40 -155.1(3)
S6 Rh2 C39 C40 -71.5(3)
C38 C39 C40 C41 44.8(8)
Rh2 C39 C40 C41 -37.9(6)
C35 C34 C41 C40 -94.6(6)
Rh2 C34 C41 C40 -13.3(6)
C39 C40 C41 C34 33.5(7)
C43B Cl3 C43A Cl4A -13.7(13)
C43A Cl3 C43B Cl4B 102(3)
